data_7039968
loop_
_publ_author_name
'Aguiar, Sara R M M de'
'St\"oger, Berthold'
'Pittenauer, Ernst'
'Allmaier, G\"unter'
'Veiros, Luis F.'
'Kirchner, Karl'

_publ_section_title
;
 Structural diversity of halocarbonyl molybdenum and tungsten PNP pincer
 complexes through ligand modifications.
;
_journal_issue 35
_journal_name_full 'Dalton transactions (Cambridge, England : 2003)'
_journal_page_first 13834
_journal_page_last 13845
_journal_paper_doi 10.1039/c6dt02251k
_journal_volume 45
_journal_year 2016
_chemical_formula_moiety 'C22 H37 I N3 O3 P2 W, I'
_chemical_formula_sum 'C22 H37 I2 N3 O3 P2 W'
_chemical_formula_weight 891.2
_chemical_name_systematic ' ?'
_chemical_properties_physical Air-sensitive
_space_group_IT_number 2
_symmetry_cell_setting triclinic
_symmetry_Int_Tables_number 2
_symmetry_space_group_name_Hall '-P 1'
_symmetry_space_group_name_H-M 'P -1'
_audit_creation_method 'Jana2006 Version : 07/04/2015'
_audit_update_record
;
2016-05-06 deposited with the CCDC.
2016-07-20 downloaded from the CCDC.
;
_cell_angle_alpha 109.881(9)
_cell_angle_beta 94.898(8)
_cell_angle_gamma 91.347(8)
_cell_formula_units_Z 2
_cell_length_a 7.866(2)
_cell_length_b 12.848(3)
_cell_length_c 15.310(4)
_cell_measurement_reflns_used 9933
_cell_measurement_temperature 100
_cell_measurement_theta_max 32.5
_cell_measurement_theta_min 2.6
_cell_volume 1447.5(6)
_diffrn_ambient_temperature 100
_diffrn_measured_fraction_theta_full 0.98
_diffrn_measured_fraction_theta_max 0.96
_diffrn_measurement_device 'four-circle diffractometer'
_diffrn_measurement_device_type 'Bruker KAPPA APEX II CCD'
_diffrn_measurement_method '\w- and \f-scans'
_diffrn_radiation_monochromator graphite
_diffrn_radiation_probe x-ray
_diffrn_radiation_source 'X-ray tube'
_diffrn_radiation_type 'Mo K\a'
_diffrn_radiation_wavelength 0.71073
_diffrn_reflns_av_R_equivalents 0.0408
_diffrn_reflns_av_unetI/netI 0.0494
_diffrn_reflns_limit_h_max 11
_diffrn_reflns_limit_h_min -11
_diffrn_reflns_limit_k_max 19
_diffrn_reflns_limit_k_min -19
_diffrn_reflns_limit_l_max 23
_diffrn_reflns_limit_l_min -23
_diffrn_reflns_number 30877
_diffrn_reflns_theta_full 30.93
_diffrn_reflns_theta_max 32.74
_diffrn_reflns_theta_min 1.42
_exptl_absorpt_coefficient_mu 6.261
_exptl_absorpt_correction_T_max 0.88
_exptl_absorpt_correction_T_min 0.55
_exptl_absorpt_correction_type multi-scan
_exptl_absorpt_process_details SADABS
_exptl_crystal_colour 'translucent yellow'
_exptl_crystal_density_diffrn 2.0447
_exptl_crystal_description plate
_exptl_crystal_F_000 848
_exptl_crystal_size_max 0.26
_exptl_crystal_size_mid 0.21
_exptl_crystal_size_min 0.02
_refine_diff_density_max 1.76
_refine_diff_density_min -1.46
_refine_ls_extinction_method none
_refine_ls_goodness_of_fit_gt 1.22
_refine_ls_goodness_of_fit_ref 1.10
_refine_ls_hydrogen_treatment constr
_refine_ls_number_constraints 176
_refine_ls_number_parameters 312
_refine_ls_number_reflns 10285
_refine_ls_number_restraints 0
_refine_ls_R_factor_all 0.0517
_refine_ls_R_factor_gt 0.0298
_refine_ls_shift/su_max 0.0471
_refine_ls_shift/su_mean 0.0007
_refine_ls_structure_factor_coef F
_refine_ls_weighting_details w=1/(\s^2^(F)+0.0001F^2^)
_refine_ls_weighting_scheme sigma
_refine_ls_wR_factor_gt 0.0300
_refine_ls_wR_factor_ref 0.0318
_reflns_number_gt 7446
_reflns_number_total 10285
_reflns_threshold_expression I>3\s(I)
_cod_data_source_file c6dt02251k2.cif
_cod_data_source_block 10
_cod_depositor_comments
;
The following automatic conversions were performed:

'_diffrn_radiation_probe' value 'X-ray' changed to 'x-ray' according
to
/usr/data/users/saulius/crontab/automatic-downloads/rss-feeds/RSC/lib/dictionaries/cif_core.dic
dictionary named 'cif_core.dic' version 2.4.2 from 2011-04-26.

Automatic conversion script
Id: cif_fix_values 4268 2015-11-12 08:31:59Z antanas 

 Adding full bibliography for 7039963--7039968.cif.
;
_cod_original_formula_sum 'C22 H37 I2 N3 O3 P2 W1'
_cod_database_code 7039968

loop_
_space_group_symop_id
_space_group_symop_operation_xyz
1 x,y,z
2 -x,-y,-z

loop_
_atom_site_label
_atom_site_type_symbol
_atom_site_fract_x
_atom_site_fract_y
_atom_site_fract_z
_atom_site_adp_type
_atom_site_U_iso_or_equiv
_atom_site_site_symmetry_multiplicity
_atom_site_occupancy
_atom_site_calc_flag
W1 W 0.38141(2) 0.222582(11) 0.700862(10) Uani 0.01594(5) 2 0.9663(8) d
I1 I 0.71929(4) 0.28050(2) 0.798199(18) Uani 0.01988(8) 2 0.9663(8) d
I2 I 0.01021(4) 0.76414(2) 0.824176(19) Uani 0.03983(10) 2 1 d
P1 P 0.30984(11) 0.07268(7) 0.76411(6) Uani 0.0206(3) 2 1 d
P2 P 0.40368(10) 0.42274(7) 0.71813(6) Uani 0.0187(3) 2 1 d
O1 O 0.0033(3) 0.1687(2) 0.60948(17) Uani 0.0288(9) 2 1 d
O2 O 0.3490(3) 0.2045(2) 0.49075(16) Uani 0.0289(9) 2 1 d
O3 O 0.6194(3) 0.0390(2) 0.59375(16) Uani 0.0259(8) 2 1 d
N1 N 0.2917(3) 0.3135(2) 0.84054(17) Uani 0.0184(9) 2 1 d
N2 N 0.1806(4) 0.1433(2) 0.84532(19) Uani 0.0245(10) 2 1 d
N3 N 0.4098(3) 0.4818(2) 0.83649(17) Uani 0.0189(9) 2 1 d
C1 C 0.2024(4) 0.2579(3) 0.8855(2) Uani 0.0207(10) 2 1 d
C2 C 0.1373(4) 0.3125(3) 0.9703(2) Uani 0.0232(11) 2 1 d
C3 C 0.1668(4) 0.4252(3) 1.0103(2) Uani 0.0244(11) 2 1 d
C4 C 0.2580(4) 0.4829(3) 0.9676(2) Uani 0.0217(11) 2 1 d
C5 C 0.3202(4) 0.4264(3) 0.8823(2) Uani 0.0186(10) 2 1 d
C6 C 0.1834(4) -0.0544(3) 0.6908(2) Uani 0.0245(11) 2 1 d
C7 C -0.0038(5) -0.0404(3) 0.6649(3) Uani 0.0374(15) 2 1 d
C8 C 0.2722(6) -0.1158(3) 0.6038(3) Uani 0.0453(16) 2 1 d
C9 C 0.4818(7) 0.0236(3) 0.8292(3) Uani 0.0552(18) 2 1 d
C10 C 0.5303(5) 0.1079(3) 0.9263(3) Uani 0.0382(15) 2 1 d
C11 C 0.4851(8) -0.0922(5) 0.8246(5) Uani 0.038(3) 2 0.614(9) d
C12 C 0.2152(4) 0.4824(3) 0.6782(2) Uani 0.0235(11) 2 1 d
C13 C 0.0578(4) 0.4641(3) 0.7234(2) Uani 0.0275(12) 2 1 d
C14 C 0.1770(5) 0.4412(3) 0.5714(2) Uani 0.0334(14) 2 1 d
C15 C 0.5911(4) 0.4819(3) 0.6829(2) Uani 0.0232(11) 2 1 d
C16 C 0.5667(5) 0.5934(3) 0.6678(3) Uani 0.0329(14) 2 1 d
C17 C 0.6562(4) 0.3986(3) 0.5952(2) Uani 0.0281(12) 2 1 d
C18 C 0.0826(5) 0.0844(3) 0.8947(3) Uani 0.0338(14) 2 1 d
C19 C 0.4444(5) 0.6025(3) 0.8821(2) Uani 0.0248(11) 2 1 d
C20 C 0.1388(4) 0.1861(3) 0.6471(2) Uani 0.0218(11) 2 1 d
C21 C 0.3660(4) 0.2113(3) 0.5680(2) Uani 0.0217(11) 2 1 d
C22 C 0.5332(4) 0.1031(3) 0.6325(2) Uani 0.0238(11) 2 1 d
C11' C 0.5954(13) -0.0415(8) 0.7867(7) Uiso 0.036(3) 2 0.386(9) d
H1c2 H 0.073252 0.271891 1.000063 Uiso 0.0278 2 1 d
H1c3 H 0.123204 0.463892 1.068632 Uiso 0.0292 2 1 d
H1c4 H 0.279072 0.561706 0.996066 Uiso 0.0261 2 1 d
H1c6 H 0.179341 -0.098618 0.730111 Uiso 0.0294 2 1 d
H1c7 H -0.046074 0.017796 0.714972 Uiso 0.0449 2 1 d
H2c7 H -0.014448 -0.021645 0.609203 Uiso 0.0449 2 1 d
H3c7 H -0.068927 -0.10843 0.654369 Uiso 0.0449 2 1 d
H1c8 H 0.385538 -0.131477 0.622518 Uiso 0.0543 2 1 d
H2c8 H 0.208215 -0.184019 0.568957 Uiso 0.0543 2 1 d
H3c8 H 0.278333 -0.070332 0.56564 Uiso 0.0543 2 1 d
H1c10 H 0.440008 0.108897 0.964918 Uiso 0.0459 2 1 d
H2c10 H 0.633617 0.087876 0.953181 Uiso 0.0459 2 1 d
H3c10 H 0.547767 0.18011 0.921915 Uiso 0.0459 2 1 d
H1c12 H 0.24363 0.5606 0.697999 Uiso 0.0282 2 1 d
H1c13 H 0.079482 0.497218 0.789993 Uiso 0.033 2 1 d
H2c13 H -0.037239 0.497434 0.701788 Uiso 0.033 2 1 d
H3c13 H 0.031808 0.38598 0.706932 Uiso 0.033 2 1 d
H1c14 H 0.280873 0.444009 0.543393 Uiso 0.0401 2 1 d
H2c14 H 0.129446 0.366311 0.549924 Uiso 0.0401 2 1 d
H3c14 H 0.096697 0.487737 0.554135 Uiso 0.0401 2 1 d
H1c15 H 0.674682 0.497111 0.735806 Uiso 0.0278 2 1 d
H1c16 H 0.527829 0.645775 0.722731 Uiso 0.0394 2 1 d
H2c16 H 0.67359 0.621046 0.65594 Uiso 0.0394 2 1 d
H3c16 H 0.483633 0.582934 0.615456 Uiso 0.0394 2 1 d
H1c17 H 0.682757 0.331633 0.606731 Uiso 0.0337 2 1 d
H2c17 H 0.569333 0.382216 0.543664 Uiso 0.0337 2 1 d
H3c17 H 0.757073 0.430205 0.580517 Uiso 0.0337 2 1 d
H1c18 H 0.074474 0.006338 0.859769 Uiso 0.0405 2 1 d
H2c18 H 0.139868 0.097146 0.955616 Uiso 0.0405 2 1 d
H3c18 H -0.030092 0.111493 0.900519 Uiso 0.0405 2 1 d
H1c19 H 0.537105 0.626628 0.85542 Uiso 0.0298 2 1 d
H2c19 H 0.344077 0.64016 0.872918 Uiso 0.0298 2 1 d
H3c19 H 0.474459 0.619313 0.947762 Uiso 0.0298 2 1 d
H1c9 H 0.571616 0.019143 0.789563 Uiso 0.0663 2 0.614(9) d
H1c9' H 0.42783 -0.040036 0.837029 Uiso 0.0663 2 0.386(9) d
H1c11 H 0.390911 -0.109241 0.854334 Uiso 0.046 2 0.614(9) d
H2c11 H 0.476065 -0.140009 0.760542 Uiso 0.046 2 0.614(9) d
H3c11 H 0.590508 -0.103036 0.856069 Uiso 0.046 2 0.614(9) d
H1c11' H 0.670825 -0.001313 0.761796 Uiso 0.0436 2 0.386(9) d
H2c11' H 0.660009 -0.068064 0.830089 Uiso 0.0436 2 0.386(9) d
H3c11' H 0.539345 -0.103211 0.736714 Uiso 0.0436 2 0.386(9) d
W1' W 0.4543(7) 0.2134(3) 0.7278(3) Uiso 0.0184(13) 2 0.0337(8) d
I1' I 0.7757(14) 0.2881(9) 0.8231(7) Uiso 0.036(3) 2 0.0337(8) d

loop_
_atom_site_aniso_label
_atom_site_aniso_type_symbol
_atom_site_aniso_U_11
_atom_site_aniso_U_22
_atom_site_aniso_U_33
_atom_site_aniso_U_12
_atom_site_aniso_U_13
_atom_site_aniso_U_23
W1 W 0.01427(8) 0.01766(7) 0.01440(6) 0.00116(5) 0.00170(5) 0.00350(5)
I1 I 0.01694(13) 0.02085(12) 0.01913(11) 0.00198(10) 0.00047(9) 0.00360(9)
I2 I 0.05944(19) 0.02771(13) 0.03978(14) 0.00721(12) 0.01948(13) 0.01744(11)
P1 P 0.0241(4) 0.0184(4) 0.0182(4) 0.0018(3) 0.0012(3) 0.0050(3)
P2 P 0.0153(4) 0.0226(4) 0.0186(4) -0.0006(3) 0.0012(3) 0.0080(3)
O1 O 0.0232(13) 0.0322(14) 0.0286(12) -0.0037(11) -0.0050(10) 0.0094(11)
O2 O 0.0295(14) 0.0380(15) 0.0191(11) 0.0012(11) 0.0005(10) 0.0100(11)
O3 O 0.0206(12) 0.0269(13) 0.0261(12) 0.0020(10) 0.0002(9) 0.0043(10)
N1 N 0.0180(14) 0.0216(14) 0.0147(11) 0.0016(11) 0.0039(10) 0.0044(10)
N2 N 0.0325(17) 0.0200(14) 0.0213(13) -0.0025(12) 0.0082(12) 0.0064(11)
N3 N 0.0207(14) 0.0181(13) 0.0179(12) 0.0011(11) 0.0008(10) 0.0064(10)
C1 C 0.0216(17) 0.0228(16) 0.0182(14) 0.0016(13) 0.0030(12) 0.0076(12)
C2 C 0.0219(17) 0.0280(18) 0.0198(15) 0.0016(14) 0.0056(12) 0.0077(13)
C3 C 0.0208(17) 0.0303(18) 0.0206(15) 0.0057(14) 0.0052(12) 0.0059(13)
C4 C 0.0210(17) 0.0229(17) 0.0194(14) 0.0043(13) 0.0028(12) 0.0044(12)
C5 C 0.0155(15) 0.0215(16) 0.0189(14) 0.0040(12) 0.0021(11) 0.0067(12)
C6 C 0.033(2) 0.0186(16) 0.0217(15) -0.0049(14) 0.0042(13) 0.0066(13)
C7 C 0.040(2) 0.031(2) 0.039(2) -0.0122(18) -0.0081(18) 0.0138(17)
C8 C 0.064(3) 0.030(2) 0.032(2) -0.012(2) 0.018(2) -0.0056(17)
C9 C 0.081(4) 0.029(2) 0.043(2) 0.015(2) -0.031(2) 0.0045(19)
C10 C 0.041(2) 0.044(2) 0.0280(18) -0.0014(19) -0.0089(16) 0.0139(17)
C11 C 0.035(4) 0.030(4) 0.057(4) 0.002(3) -0.005(3) 0.025(3)
C12 C 0.0169(16) 0.0276(18) 0.0291(17) 0.0003(14) -0.0007(13) 0.0146(14)
C13 C 0.0214(17) 0.0260(19) 0.0353(19) 0.0031(14) -0.0001(14) 0.0112(15)
C14 C 0.028(2) 0.045(2) 0.0304(18) 0.0031(18) -0.0037(15) 0.0185(17)
C15 C 0.0178(16) 0.0308(19) 0.0237(16) -0.0036(14) 0.0001(12) 0.0135(14)
C16 C 0.028(2) 0.036(2) 0.040(2) -0.0041(17) 0.0045(16) 0.0206(18)
C17 C 0.0206(18) 0.040(2) 0.0252(16) -0.0031(16) 0.0040(13) 0.0134(15)
C18 C 0.048(3) 0.0246(19) 0.0314(19) -0.0068(17) 0.0163(17) 0.0103(15)
C19 C 0.0284(19) 0.0178(16) 0.0247(16) 0.0005(14) 0.0010(13) 0.0031(13)
C20 C 0.0207(17) 0.0222(16) 0.0217(15) 0.0002(13) 0.0031(12) 0.0062(13)
C21 C 0.0199(16) 0.0194(16) 0.0231(15) -0.0001(13) 0.0010(12) 0.0041(12)
C22 C 0.0233(18) 0.0239(17) 0.0216(15) -0.0063(14) -0.0058(13) 0.0068(13)

loop_
_atom_type_symbol
_atom_type_scat_dispersion_real
_atom_type_scat_dispersion_imag
_atom_type_scat_source
C 0.0033 0.0016 'International Tables Vol C tables 4.2.6.8 and 6.1.1.1'
H 0.0000 0.0000 'International Tables Vol C tables 4.2.6.8 and 6.1.1.1'
I -0.4742 1.8119 'International Tables Vol C tables 4.2.6.8 and 6.1.1.1'
N 0.0061 0.0033 'International Tables Vol C tables 4.2.6.8 and 6.1.1.1'
O 0.0106 0.0060 'International Tables Vol C tables 4.2.6.8 and 6.1.1.1'
P 0.1023 0.0942 'International Tables Vol C tables 4.2.6.8 and 6.1.1.1'
W -0.8490 6.8722 'International Tables Vol C tables 4.2.6.8 and 6.1.1.1'

loop_
_geom_angle_atom_site_label_1
_geom_angle_atom_site_label_2
_geom_angle_atom_site_label_3
_geom_angle_site_symmetry_1
_geom_angle_site_symmetry_3
_geom_angle
I1 W1 P1 . . 96.15(2)
I1 W1 P2 . . 80.74(2)
I1 W1 N1 . . 84.76(7)
I1 W1 C20 . . 173.81(10)
I1 W1 C21 . . 114.66(9)
I1 W1 C22 . . 73.29(9)
I1 W1 W1' . . 26.7(4)
P1 W1 P2 . . 150.32(3)
P1 W1 N1 . . 75.80(8)
P1 W1 C20 . . 80.53(12)
P1 W1 C21 . . 127.20(10)
P1 W1 C22 . . 78.87(12)
P1 W1 W1' . . 70.0(4)
P2 W1 N1 . . 74.52(8)
P2 W1 C20 . . 99.53(11)
P2 W1 C21 . . 79.50(10)
P2 W1 C22 . . 127.09(11)
P2 W1 W1' . . 106.2(3)
N1 W1 C20 . . 89.36(11)
N1 W1 C21 . . 144.48(12)
N1 W1 C22 . . 144.27(13)
N1 W1 W1' . . 84.1(4)
C20 W1 C21 . . 71.38(14)
C20 W1 C22 . . 110.91(12)
C20 W1 W1' . . 150.6(4)
C21 W1 C22 . . 71.24(14)
C21 W1 W1' . . 126.8(4)
C22 W1 W1' . . 63.6(4)
W1 I1 N1 . . 39.83(4)
W1 I1 N3 . . 60.11(4)
W1 I1 W1' . . 8.13(13)
W1 I1 I1' . . 165.5(13)
N1 I1 N3 . . 39.21(7)
N1 I1 W1' . . 40.14(12)
N1 I1 I1' . . 128.9(12)
N3 I1 W1' . . 65.75(12)
N3 I1 I1' . . 118.7(10)
W1' I1 I1' . . 158.8(13)
W1 P1 N2 . . 98.81(12)
W1 P1 C6 . . 121.02(13)
W1 P1 C9 . . 119.13(16)
W1 P1 W1' . . 16.52(13)
N2 P1 C6 . . 105.53(15)
N2 P1 C9 . . 105.61(18)
N2 P1 W1' . . 103.65(16)
C6 P1 C9 . . 104.68(17)
C6 P1 W1' . . 132.32(17)
C9 P1 W1' . . 102.7(2)
W1 P2 N3 . . 100.17(11)
W1 P2 C12 . . 117.90(11)
W1 P2 C15 . . 120.79(11)
N3 P2 C12 . . 102.05(14)
N3 P2 C15 . . 106.84(13)
C12 P2 C15 . . 106.56(17)
W1 N1 I1 . . 55.41(6)
W1 N1 C1 . . 120.46(18)
W1 N1 C5 . . 121.4(2)
W1 N1 W1' . . 18.11(13)
W1 N1 I1' . . 61.56(16)
I1 N1 C1 . . 125.2(2)
I1 N1 C5 . . 91.75(18)
I1 N1 W1' . . 39.83(13)
I1 N1 I1' . . 6.30(16)
C1 N1 C5 . . 118.1(3)
C1 N1 W1' . . 117.9(2)
C1 N1 I1' . . 122.0(3)
C5 N1 W1' . . 121.1(2)
C5 N1 I1' . . 89.1(2)
W1' N1 I1' . . 45.58(19)
P1 N2 C1 . . 120.0(3)
P1 N2 C18 . . 120.2(2)
P1 N2 I1' . 1_455 131.4(2)
C1 N2 C18 . . 117.2(3)
C1 N2 I1' . 1_455 67.1(2)
C18 N2 I1' . 1_455 86.0(3)
I1 N3 P2 . . 74.82(9)
I1 N3 C5 . . 89.93(19)
I1 N3 C19 . . 125.67(19)
I1 N3 I1' . . 7.17(14)
P2 N3 C5 . . 117.19(19)
P2 N3 C19 . . 120.3(2)
P2 N3 I1' . . 80.94(18)
C5 N3 C19 . . 117.9(2)
C5 N3 I1' . . 90.4(3)
C19 N3 I1' . . 119.5(2)
N1 C1 N2 . . 117.9(3)
N1 C1 C2 . . 122.1(3)
N2 C1 C2 . . 120.0(3)
C1 C2 C3 . . 118.7(3)
C1 C2 H1c2 . . 120.66
C3 C2 H1c2 . . 120.66
C2 C3 C4 . . 120.5(3)
C2 C3 H1c3 . . 119.73
C4 C3 H1c3 . . 119.73
C3 C4 C5 . . 119.5(3)
C3 C4 H1c4 . . 120.23
C5 C4 H1c4 . . 120.23
N1 C5 N3 . . 117.7(3)
N1 C5 C4 . . 121.0(3)
N3 C5 C4 . . 121.2(3)
P1 C6 C7 . . 116.1(2)
P1 C6 C8 . . 110.9(3)
P1 C6 H1c6 . . 104.19
C7 C6 C8 . . 111.2(3)
C7 C6 H1c6 . . 103.92
C8 C6 H1c6 . . 109.95
C6 C7 H1c7 . . 109.47
C6 C7 H2c7 . . 109.47
C6 C7 H3c7 . . 109.47
H1c7 C7 H2c7 . . 109.47
H1c7 C7 H3c7 . . 109.47
H2c7 C7 H3c7 . . 109.47
C6 C8 H1c8 . . 109.47
C6 C8 H2c8 . . 109.47
C6 C8 H3c8 . . 109.47
H1c8 C8 H2c8 . . 109.47
H1c8 C8 H3c8 . . 109.47
H2c8 C8 H3c8 . . 109.47
P1 C9 C10 . . 111.4(3)
P1 C9 C11 . . 122.1(4)
P1 C9 C11' . . 121.8(6)
P1 C9 H1c9 . . 99.65
P1 C9 H1c9' . . 103.16
C10 C9 C11 . . 114.2(5)
C10 C9 C11' . . 119.6(6)
C10 C9 H1c9 . . 111.2
C10 C9 H1c9' . . 107.16
C11 C9 C11' . . 58.3(6)
C11 C9 H1c9 . . 95.42
C11 C9 H1c9' . . 29.88
C11' C9 H1c9 . . 37.48
C11' C9 H1c9' . . 87.48
H1c9 C9 H1c9' . . 123.52
C9 C10 H1c10 . . 109.47
C9 C10 H2c10 . . 109.47
C9 C10 H3c10 . . 109.47
H1c10 C10 H2c10 . . 109.47
H1c10 C10 H3c10 . . 109.47
H2c10 C10 H3c10 . . 109.47
C9 C11 C11' . . 54.7(5)
C9 C11 H1c9' . . 37.06
C9 C11 H1c11 . . 109.47
C9 C11 H2c11 . . 109.47
C9 C11 H3c11 . . 109.47
C11' C11 H1c9' . . 90.96
C11' C11 H1c11 . . 163.97
C11' C11 H2c11 . . 77.24
C11' C11 H3c11 . . 80.69
H1c9' C11 H1c11 . . 73.02
H1c9' C11 H2c11 . . 116.9
H1c9' C11 H3c11 . . 129.62
H1c11 C11 H2c11 . . 109.47
H1c11 C11 H3c11 . . 109.47
H2c11 C11 H3c11 . . 109.47
P2 C12 C13 . . 111.9(3)
P2 C12 C14 . . 113.4(2)
P2 C12 H1c12 . . 105.29
C13 C12 C14 . . 110.3(3)
C13 C12 H1c12 . . 108.65
C14 C12 H1c12 . . 106.99
C12 C13 H1c13 . . 109.47
C12 C13 H2c13 . . 109.47
C12 C13 H3c13 . . 109.47
H1c13 C13 H2c13 . . 109.47
H1c13 C13 H3c13 . . 109.47
H2c13 C13 H3c13 . . 109.47
C12 C14 H1c14 . . 109.47
C12 C14 H2c14 . . 109.47
C12 C14 H3c14 . . 109.47
H1c14 C14 H2c14 . . 109.47
H1c14 C14 H3c14 . . 109.47
H2c14 C14 H3c14 . . 109.47
P2 C15 C16 . . 115.6(2)
P2 C15 C17 . . 111.4(2)
P2 C15 H1c15 . . 103.62
C16 C15 C17 . . 109.3(3)
C16 C15 H1c15 . . 105.98
C17 C15 H1c15 . . 110.66
C15 C16 H1c16 . . 109.47
C15 C16 H2c16 . . 109.47
C15 C16 H3c16 . . 109.47
H1c16 C16 H2c16 . . 109.47
H1c16 C16 H3c16 . . 109.47
H2c16 C16 H3c16 . . 109.47
C15 C17 H1c17 . . 109.47
C15 C17 H2c17 . . 109.47
C15 C17 H3c17 . . 109.47
H1c17 C17 H2c17 . . 109.47
H1c17 C17 H3c17 . . 109.47
H2c17 C17 H3c17 . . 109.47
N2 C18 H1c18 . . 109.47
N2 C18 H2c18 . . 109.47
N2 C18 H3c18 . . 109.47
H1c18 C18 H2c18 . . 109.47
H1c18 C18 H3c18 . . 109.47
H2c18 C18 H3c18 . . 109.47
N3 C19 H1c19 . . 109.47
N3 C19 H2c19 . . 109.47
N3 C19 H3c19 . . 109.47
H1c19 C19 H2c19 . . 109.47
H1c19 C19 H3c19 . . 109.47
H2c19 C19 H3c19 . . 109.47
W1 C20 O1 . . 173.4(3)
W1 C21 O2 . . 176.8(3)
W1 C22 O3 . . 178.0(3)
W1 C22 W1' . . 20.56(17)
O3 C22 W1' . . 159.7(3)
C9 C11' C11 . . 67.1(6)
C9 C11' H1c9 . . 47.46
C9 C11' H1c11' . . 109.47
C9 C11' H2c11' . . 109.47
C9 C11' H3c11' . . 109.47
C11 C11' H1c9 . . 114.09
C11 C11' H1c11' . . 176.5
C11 C11' H2c11' . . 71.74
C11 C11' H3c11' . . 72.82
H1c9 C11' H1c11' . . 62.58
H1c9 C11' H2c11' . . 131.53
H1c9 C11' H3c11' . . 118.28
H1c11' C11' H2c11' . . 109.47
H1c11' C11' H3c11' . . 109.47
H2c11' C11' H3c11' . . 109.47
C9 H1c9 C11' . . 95.07
C9 H1c9 H1c11' . . 160.35
C11' H1c9 H1c11' . . 67.63
C9 H1c9' C11 . . 113.05
C11 H2c11 H3c11' . . 101.23
C11 H3c11 H2c11' . . 97.02
C11' H1c11' H1c9 . . 49.79
C11' H2c11' H3c11 . . 110.54
C11' H3c11' H2c11 . . 108.16
W1 W1' I1 . . 145.2(5)
W1 W1' P1 . . 93.4(4)
W1 W1' N1 . . 77.8(4)
W1 W1' C22 . . 95.8(4)
W1 W1' I1' . . 148.7(5)
I1 W1' P1 . . 120.5(2)
I1 W1' N1 . . 100.03(16)
I1 W1' C22 . . 94.1(3)
I1 W1' I1' . . 4.1(3)
P1 W1' N1 . . 78.08(19)
P1 W1' C22 . . 86.9(2)
P1 W1' I1' . . 116.5(3)
N1 W1' C22 . . 163.1(3)
N1 W1' I1' . . 98.5(3)
C22 W1' I1' . . 94.9(3)
I1 I1' N1 . . 44.8(11)
I1 I1' N2 . 1_655 136.4(11)
I1 I1' N3 . . 54.1(10)
I1 I1' W1' . . 17.2(11)
N1 I1' N2 . 1_655 150.6(4)
N1 I1' N3 . . 35.74(12)
N1 I1' W1' . . 35.87(17)
N2 I1' N3 1_655 . 169.2(3)
N2 I1' W1' 1_655 . 132.9(3)
N3 I1' W1' . . 57.9(2)

loop_
_geom_bond_atom_site_label_1
_geom_bond_atom_site_label_2
_geom_bond_site_symmetry_2
_geom_bond_distance
W1 I1 . 2.8835(14)
W1 P1 . 2.5049(13)
W1 P2 . 2.4945(17)
W1 N1 . 2.244(3)
W1 C20 . 1.991(3)
W1 C21 . 1.982(4)
W1 C22 . 2.021(3)
W1 W1' . 0.714(5)
I1 N1 . 3.488(3)
I1 N3 . 3.531(3)
I1 W1' . 2.269(5)
I1 I1' . 0.544(11)
P1 N2 . 1.701(3)
P1 C6 . 1.844(3)
P1 C9 . 1.859(5)
P1 W1' . 2.359(5)
P2 N3 . 1.706(3)
P2 C12 . 1.837(4)
P2 C15 . 1.845(4)
O1 C20 . 1.146(4)
O2 C21 . 1.152(4)
O3 C22 . 1.119(4)
N1 C1 . 1.368(5)
N1 C5 . 1.375(4)
N1 W1' . 2.283(6)
N1 I1' . 3.853(12)
N2 C1 . 1.389(4)
N2 C18 . 1.484(6)
N2 I1' 1_455 3.774(12)
N3 C5 . 1.377(5)
N3 C19 . 1.476(4)
N3 I1' . 3.822(12)
C1 C2 . 1.397(4)
C2 C3 . 1.372(5)
C2 H1c2 . 0.96
C3 C4 . 1.370(5)
C3 H1c3 . 0.96
C4 C5 . 1.398(4)
C4 H1c4 . 0.96
C6 C7 . 1.523(5)
C6 C8 . 1.533(5)
C6 H1c6 . 0.96
C7 H1c7 . 0.96
C7 H2c7 . 0.96
C7 H3c7 . 0.96
C8 H1c8 . 0.96
C8 H2c8 . 0.96
C8 H3c8 . 0.96
C9 C10 . 1.523(5)
C9 C11 . 1.466(8)
C9 C11' . 1.298(11)
C9 H1c9 . 0.96
C9 H1c9' . 0.96
C10 H1c10 . 0.96
C10 H2c10 . 0.96
C10 H3c10 . 0.96
C11 C11' . 1.353(14)
C11 H1c9' . 0.7936
C11 H1c11 . 0.96
C11 H2c11 . 0.96
C11 H3c11 . 0.96
C12 C13 . 1.520(5)
C12 C14 . 1.538(5)
C12 H1c12 . 0.96
C13 H1c13 . 0.96
C13 H2c13 . 0.96
C13 H3c13 . 0.96
C14 H1c14 . 0.96
C14 H2c14 . 0.96
C14 H3c14 . 0.96
C15 C16 . 1.540(6)
C15 C17 . 1.542(4)
C15 H1c15 . 0.96
C16 H1c16 . 0.96
C16 H2c16 . 0.96
C16 H3c16 . 0.96
C17 H1c17 . 0.96
C17 H2c17 . 0.96
C17 H3c17 . 0.96
C18 H1c18 . 0.96
C18 H2c18 . 0.96
C18 H3c18 . 0.96
C19 H1c19 . 0.96
C19 H2c19 . 0.96
C19 H3c19 . 0.96
C22 W1' . 1.820(5)
C11' H1c9 . 0.7928
C11' H1c11' . 0.96
C11' H2c11' . 0.96
C11' H3c11' . 0.96
H1c9 H1c11' . 0.9215
H2c11 H3c11' . 0.8612
H3c11 H2c11' . 0.8978
W1' I1' . 2.783(12)

loop_
_geom_hbond_atom_site_label_D
_geom_hbond_atom_site_label_H
_geom_hbond_atom_site_label_A
_geom_hbond_distance_DH
_geom_hbond_distance_HA
_geom_hbond_distance_DA
_geom_hbond_angle_DHA
C7 H2c7 O1 0.96 2.45 3.081(6) 123.54
